data_7112858
loop_
_publ_author_name
'B\'elanger-Chabot, Guillaume'
'Rioux, Philippe'
'Maron, Laurent'
'Fontaine, Fr\'ed\'eric-Georges'

_publ_section_title
;
 Synthesis of a 1-boratabenzene-(2,3,4,5-tetramethylphosphole): towards a
 planar monophosphole.
;
_journal_issue 36
_journal_name_full 'Chemical communications (Cambridge, England)'
_journal_page_first 6816
_journal_page_last 6818
_journal_paper_doi 10.1039/c0cc01999b
_journal_volume 46
_journal_year 2010
_chemical_formula_sum 'C19 H33 B Li N2 P'
_chemical_formula_weight 338.19
_chemical_name_systematic
;
?
;
_space_group_IT_number 14
_symmetry_cell_setting monoclinic
_symmetry_space_group_name_Hall '-P 2yn'
_symmetry_space_group_name_H-M 'P 1 21/n 1'
_atom_sites_solution_hydrogens geom
_atom_sites_solution_primary direct
_atom_sites_solution_secondary difmap
_audit_creation_method SHELXL-97
_cell_angle_alpha 90.00
_cell_angle_beta 95.435(6)
_cell_angle_gamma 90.00
_cell_formula_units_Z 4
_cell_length_a 8.766(3)
_cell_length_b 18.191(7)
_cell_length_c 13.428(5)
_cell_measurement_reflns_used 820
_cell_measurement_temperature 200(2)
_cell_measurement_theta_max 17.82
_cell_measurement_theta_min 2.24
_cell_volume 2131.6(14)
_computing_cell_refinement 'APEX 2 (Bruker, 2005b)'
_computing_data_collection 'APEX 2 (Bruker, 2005b)'
_computing_data_reduction 'SAINT (Bruker, 2003)'
_computing_molecular_graphics 'SHELXTL (Bruker, 2001)'
_computing_publication_material 'SHELXTL (Bruker, 2001)'
_computing_structure_refinement 'SHELXL-97 (Sheldrick, 2008)'
_computing_structure_solution 'SHELXS-97 (Sheldrick, 2008)'
_diffrn_ambient_temperature 200(2)
_diffrn_measured_fraction_theta_full 1.000
_diffrn_measured_fraction_theta_max 1.000
_diffrn_measurement_device_type 'Bruker Smart APEX II CCD'
_diffrn_measurement_method \w
_diffrn_radiation_monochromator graphite
_diffrn_radiation_source 'fine-focus sealed tube'
_diffrn_radiation_type MoK\a
_diffrn_radiation_wavelength 0.71073
_diffrn_reflns_av_R_equivalents 0.1355
_diffrn_reflns_av_sigmaI/netI 0.1013
_diffrn_reflns_limit_h_max 10
_diffrn_reflns_limit_h_min -10
_diffrn_reflns_limit_k_max 21
_diffrn_reflns_limit_k_min -21
_diffrn_reflns_limit_l_max 15
_diffrn_reflns_limit_l_min -15
_diffrn_reflns_number 19893
_diffrn_reflns_theta_full 24.24
_diffrn_reflns_theta_max 24.24
_diffrn_reflns_theta_min 1.89
_exptl_absorpt_coefficient_mu 0.131
_exptl_absorpt_correction_T_max 0.9960
_exptl_absorpt_correction_T_min 0.9819
_exptl_absorpt_correction_type integration
_exptl_absorpt_process_details 'XPREP (Bruker, 2005a)'
_exptl_crystal_colour colourless
_exptl_crystal_density_diffrn 1.054
_exptl_crystal_density_method 'not measured'
_exptl_crystal_description block
_exptl_crystal_F_000 736
_exptl_crystal_size_max 0.14
_exptl_crystal_size_mid 0.04
_exptl_crystal_size_min 0.03
_refine_diff_density_max 0.183
_refine_diff_density_min -0.230
_refine_diff_density_rms 0.044
_refine_ls_extinction_method none
_refine_ls_goodness_of_fit_ref 1.007
_refine_ls_hydrogen_treatment constr
_refine_ls_matrix_type full
_refine_ls_number_parameters 240
_refine_ls_number_reflns 3440
_refine_ls_number_restraints 26
_refine_ls_restrained_S_all 1.013
_refine_ls_R_factor_all 0.1465
_refine_ls_R_factor_gt 0.0583
_refine_ls_shift/su_max 0.092
_refine_ls_shift/su_mean 0.002
_refine_ls_structure_factor_coef Fsqd
_refine_ls_weighting_details 'calc w=1/[\s^2^(Fo^2^)+(0.0443P)^2^+0.7035P] where P=(Fo^2^+2Fc^2^)/3'
_refine_ls_weighting_scheme calc
_refine_ls_wR_factor_gt 0.1060
_refine_ls_wR_factor_ref 0.1387
_reflns_number_gt 1764
_reflns_number_total 3440
_reflns_threshold_expression >2sigma(I)
_cod_data_source_file c0cc01999b.txt
_cod_data_source_block gbc044
_cod_depositor_comments
;
The following automatic conversions were performed:

'_symmetry_cell_setting' value 'Monoclinic' changed to 'monoclinic'
according to
/usr/data/users/saulius/automatic-downloads/retrospective/RSC/lib/dictionaries/cif_core.dic
dictionary named 'cif_core.dic' version 2.4.2 from 2011-04-26.

Automatic conversion script
Id: cif_fix_values 2281 2013-09-26 08:29:07Z andrius 
;
_cod_original_sg_symbol_H-M P2(1)/n
_cod_database_code 7112858

loop_
_symmetry_equiv_pos_as_xyz
'x, y, z'
'-x+1/2, y+1/2, -z+1/2'
'-x, -y, -z'
'x-1/2, -y-1/2, z-1/2'

loop_
_atom_site_label
_atom_site_type_symbol
_atom_site_fract_x
_atom_site_fract_y
_atom_site_fract_z
_atom_site_U_iso_or_equiv
_atom_site_adp_type
_atom_site_occupancy
_atom_site_symmetry_multiplicity
_atom_site_calc_flag
_atom_site_refinement_flags
_atom_site_disorder_assembly
_atom_site_disorder_group
Li1 Li 0.5497(7) 0.2072(3) 0.3996(4) 0.0470(16) Uani 1 1 d . . .
B1 B 0.6789(5) 0.1737(2) 0.5670(3) 0.0396(11) Uani 1 1 d . A .
C1 C 0.5631(4) 0.2326(2) 0.5779(2) 0.0447(10) Uani 1 1 d . A .
H1 H 0.4723 0.2223 0.6156 0.054 Uiso 1 1 calc R . .
C2 C 0.5725(5) 0.2991(2) 0.5274(3) 0.0534(11) Uani 1 1 d . A .
H2 H 0.4878 0.3356 0.5302 0.064 Uiso 1 1 calc R . .
C3 C 0.6865(5) 0.3132(2) 0.4650(3) 0.0595(12) Uani 1 1 d . A .
H3 H 0.6834 0.3597 0.4250 0.071 Uiso 1 1 calc R . .
C4 C 0.7967(5) 0.2609(2) 0.4516(3) 0.0594(12) Uani 1 1 d . A .
H4 H 0.8693 0.2699 0.3998 0.071 Uiso 1 1 calc R . .
C5 C 0.7967(4) 0.1925(2) 0.4966(3) 0.0487(10) Uani 1 1 d . A .
H5 H 0.8693 0.1538 0.4772 0.058 Uiso 1 1 calc R . .
P1 P 0.67204(11) 0.07670(5) 0.62629(7) 0.0434(3) Uani 1 1 d . . .
C6 C 0.8533(4) 0.0546(2) 0.6893(3) 0.0468(10) Uani 1 1 d . A .
C7 C 0.8398(5) 0.04180(19) 0.7872(3) 0.0506(10) Uani 1 1 d . . .
C8 C 0.6882(5) 0.0553(2) 0.8166(3) 0.0540(11) Uani 1 1 d . A .
C9 C 0.5853(4) 0.07859(19) 0.7408(3) 0.0486(10) Uani 1 1 d . A .
C10 C 0.9975(4) 0.0455(2) 0.6377(3) 0.0718(13) Uani 1 1 d . . .
H10A H 1.0679 0.0123 0.6769 0.108 Uiso 1 1 calc R A .
H10B H 1.0466 0.0935 0.6318 0.108 Uiso 1 1 calc R . .
H10C H 0.9718 0.0247 0.5709 0.108 Uiso 1 1 calc R . .
C11 C 0.9659(5) 0.0118(2) 0.8610(3) 0.0830(15) Uani 1 1 d . A .
H11A H 0.9342 -0.0357 0.8867 0.125 Uiso 1 1 calc R . .
H11B H 0.9856 0.0464 0.9167 0.125 Uiso 1 1 calc R . .
H11C H 1.0596 0.0054 0.8275 0.125 Uiso 1 1 calc R . .
C12 C 0.6506(6) 0.0441(2) 0.9238(3) 0.0961(17) Uani 1 1 d . . .
H12A H 0.5409 0.0524 0.9278 0.144 Uiso 1 1 calc R A .
H12B H 0.7097 0.0789 0.9677 0.144 Uiso 1 1 calc R . .
H12C H 0.6769 -0.0063 0.9450 0.144 Uiso 1 1 calc R . .
C13 C 0.4200(5) 0.0980(2) 0.7474(3) 0.0785(14) Uani 1 1 d . . .
H13A H 0.3807 0.0703 0.8021 0.118 Uiso 1 1 calc R A .
H13B H 0.3604 0.0856 0.6842 0.118 Uiso 1 1 calc R . .
H13C H 0.4112 0.1508 0.7602 0.118 Uiso 1 1 calc R . .
N1 N 0.5806(4) 0.17201(18) 0.2534(2) 0.0548(9) Uani 1 1 d D A .
N2 N 0.3183(3) 0.18300(16) 0.3662(2) 0.0471(8) Uani 1 1 d D A .
C14A C 0.318(4) 0.168(2) 0.2582(9) 0.0557(18) Uani 0.15 1 d PD A 1
H14A H 0.2215 0.1423 0.2352 0.067 Uiso 0.15 1 calc PR A 1
H14B H 0.3174 0.2158 0.2224 0.067 Uiso 0.15 1 calc PR A 1
C15A C 0.448(2) 0.1242(13) 0.230(2) 0.0570(14) Uani 0.15 1 d PD A 1
H15A H 0.4580 0.0780 0.2688 0.068 Uiso 0.15 1 calc PR A 1
H15B H 0.4351 0.1120 0.1576 0.068 Uiso 0.15 1 calc PR A 1
C16A C 0.283(7) 0.127(3) 0.438(5) 0.071(3) Uani 0.15 1 d PD A 1
H16A H 0.2869 0.1488 0.5048 0.106 Uiso 0.15 1 calc PR A 1
H16B H 0.3581 0.0872 0.4379 0.106 Uiso 0.15 1 calc PR A 1
H16C H 0.1801 0.1075 0.4191 0.106 Uiso 0.15 1 calc PR A 1
C17A C 0.227(9) 0.249(3) 0.377(5) 0.067(2) Uani 0.15 1 d PD A 1
H17A H 0.2223 0.2591 0.4486 0.100 Uiso 0.15 1 calc PR A 1
H17B H 0.1237 0.2413 0.3449 0.100 Uiso 0.15 1 calc PR A 1
H17C H 0.2752 0.2905 0.3460 0.100 Uiso 0.15 1 calc PR A 1
C18A C 0.603(5) 0.2378(16) 0.195(3) 0.093(2) Uani 0.15 1 d PDU A 1
H18A H 0.6905 0.2657 0.2258 0.140 Uiso 0.15 1 calc PR A 1
H18B H 0.5106 0.2684 0.1919 0.140 Uiso 0.15 1 calc PR A 1
H18C H 0.6227 0.2237 0.1266 0.140 Uiso 0.15 1 calc PR A 1
C19A C 0.723(2) 0.1306(16) 0.251(3) 0.0780(18) Uani 0.15 1 d PD A 1
H19A H 0.7153 0.0979 0.1927 0.117 Uiso 0.15 1 calc PR A 1
H19B H 0.7419 0.1014 0.3122 0.117 Uiso 0.15 1 calc PR A 1
H19C H 0.8087 0.1649 0.2462 0.117 Uiso 0.15 1 calc PR A 1
C14B C 0.3145(6) 0.1370(2) 0.2751(3) 0.0557(18) Uani 0.85 1 d PD A 2
H14C H 0.2090 0.1359 0.2415 0.067 Uiso 0.85 1 calc PR A 2
H14D H 0.3442 0.0860 0.2940 0.067 Uiso 0.85 1 calc PR A 2
C15B C 0.4206(5) 0.1663(3) 0.2052(3) 0.0570(14) Uani 0.85 1 d PD A 2
H15C H 0.3850 0.2155 0.1816 0.068 Uiso 0.85 1 calc PR A 2
H15D H 0.4191 0.1336 0.1461 0.068 Uiso 0.85 1 calc PR A 2
C16B C 0.2422(10) 0.1421(5) 0.4418(8) 0.071(3) Uani 0.85 1 d PD A 2
H16D H 0.2960 0.0955 0.4562 0.106 Uiso 0.85 1 calc PR A 2
H16E H 0.1357 0.1321 0.4164 0.106 Uiso 0.85 1 calc PR A 2
H16F H 0.2441 0.1713 0.5032 0.106 Uiso 0.85 1 calc PR A 2
C17B C 0.2388(13) 0.2525(4) 0.3462(6) 0.067(2) Uani 0.85 1 d PD A 2
H17D H 0.2419 0.2813 0.4080 0.100 Uiso 0.85 1 calc PR A 2
H17E H 0.1320 0.2429 0.3212 0.100 Uiso 0.85 1 calc PR A 2
H17F H 0.2891 0.2801 0.2958 0.100 Uiso 0.85 1 calc PR A 2
C18B C 0.6679(7) 0.2188(3) 0.1911(5) 0.093(2) Uani 0.85 1 d PDU A 2
H18D H 0.7737 0.2230 0.2215 0.140 Uiso 0.85 1 calc PR A 2
H18E H 0.6211 0.2677 0.1856 0.140 Uiso 0.85 1 calc PR A 2
H18F H 0.6676 0.1971 0.1243 0.140 Uiso 0.85 1 calc PR A 2
C19B C 0.6502(6) 0.0994(3) 0.2635(4) 0.0780(18) Uani 0.85 1 d PD A 2
H19D H 0.6504 0.0768 0.1973 0.117 Uiso 0.85 1 calc PR A 2
H19E H 0.5912 0.0686 0.3059 0.117 Uiso 0.85 1 calc PR A 2
H19F H 0.7557 0.1040 0.2942 0.117 Uiso 0.85 1 calc PR A 2

loop_
_atom_site_aniso_label
_atom_site_aniso_U_11
_atom_site_aniso_U_22
_atom_site_aniso_U_33
_atom_site_aniso_U_23
_atom_site_aniso_U_13
_atom_site_aniso_U_12
Li1 0.051(4) 0.044(4) 0.044(4) 0.000(3) -0.006(3) 0.003(3)
B1 0.043(3) 0.042(3) 0.031(2) 0.000(2) -0.011(2) 0.004(2)
C1 0.051(2) 0.049(3) 0.033(2) -0.0046(19) -0.0024(18) -0.001(2)
C2 0.062(3) 0.043(3) 0.052(3) -0.006(2) -0.012(2) 0.007(2)
C3 0.068(3) 0.048(3) 0.058(3) 0.008(2) -0.017(2) -0.009(2)
C4 0.054(3) 0.071(3) 0.052(3) 0.015(2) -0.004(2) -0.012(2)
C5 0.043(2) 0.057(3) 0.045(2) 0.007(2) -0.0015(19) 0.004(2)
P1 0.0446(6) 0.0453(6) 0.0393(6) 0.0009(5) -0.0020(4) 0.0054(5)
C6 0.042(2) 0.045(2) 0.052(2) 0.000(2) -0.0056(19) 0.0046(19)
C7 0.067(3) 0.038(2) 0.043(2) 0.001(2) -0.011(2) -0.009(2)
C8 0.090(3) 0.037(2) 0.037(2) -0.0015(19) 0.012(2) -0.009(2)
C9 0.054(3) 0.034(2) 0.060(3) 0.000(2) 0.021(2) -0.002(2)
C10 0.047(3) 0.081(3) 0.086(3) 0.021(3) 0.002(2) 0.017(2)
C11 0.108(4) 0.067(3) 0.063(3) 0.020(3) -0.046(3) -0.017(3)
C12 0.166(5) 0.077(4) 0.049(3) 0.001(3) 0.033(3) -0.030(3)
C13 0.074(3) 0.063(3) 0.103(4) 0.005(3) 0.037(3) 0.005(2)
N1 0.058(2) 0.059(2) 0.049(2) 0.0008(18) 0.0124(18) -0.0077(19)
N2 0.0424(19) 0.051(2) 0.0471(19) -0.0073(18) -0.0008(15) 0.0049(17)
C14A 0.045(3) 0.058(4) 0.062(3) -0.012(3) -0.011(2) -0.001(3)
C15A 0.080(4) 0.050(4) 0.041(3) -0.007(3) 0.001(3) -0.005(3)
C16A 0.056(6) 0.076(5) 0.082(4) 0.002(4) 0.014(4) -0.006(4)
C17A 0.068(4) 0.069(4) 0.061(7) -0.003(4) -0.005(5) 0.022(3)
C18A 0.104(5) 0.110(4) 0.071(3) -0.004(3) 0.037(4) -0.030(4)
C19A 0.078(4) 0.068(5) 0.088(4) -0.018(4) 0.010(4) 0.009(3)
C14B 0.045(3) 0.058(4) 0.062(3) -0.012(3) -0.011(2) -0.001(3)
C15B 0.080(4) 0.050(4) 0.041(3) -0.007(3) 0.001(3) -0.005(3)
C16B 0.056(6) 0.076(5) 0.082(4) 0.002(4) 0.014(4) -0.006(4)
C17B 0.068(4) 0.069(4) 0.061(7) -0.003(4) -0.005(5) 0.022(3)
C18B 0.104(5) 0.110(4) 0.071(3) -0.004(3) 0.037(4) -0.030(4)
C19B 0.078(4) 0.068(5) 0.088(4) -0.018(4) 0.010(4) 0.009(3)

loop_
_atom_type_symbol
_atom_type_description
_atom_type_scat_dispersion_real
_atom_type_scat_dispersion_imag
_atom_type_scat_source
C C 0.0033 0.0016 'International Tables Vol C Tables 4.2.6.8 and 6.1.1.4'
H H 0.0000 0.0000 'International Tables Vol C Tables 4.2.6.8 and 6.1.1.4'
B B 0.0013 0.0007 'International Tables Vol C Tables 4.2.6.8 and 6.1.1.4'
N N 0.0061 0.0033 'International Tables Vol C Tables 4.2.6.8 and 6.1.1.4'
Li Li -0.0003 0.0001 'International Tables Vol C Tables 4.2.6.8 and 6.1.1.4'
P P 0.1023 0.0942 'International Tables Vol C Tables 4.2.6.8 and 6.1.1.4'

loop_
_geom_angle_atom_site_label_1
_geom_angle_atom_site_label_2
_geom_angle_atom_site_label_3
_geom_angle
N2 Li1 N1 86.8(2)
N2 Li1 C2 108.4(3)
N1 Li1 C2 150.7(3)
N2 Li1 C3 133.9(3)
N1 Li1 C3 118.9(3)
C2 Li1 C3 33.73(15)
N2 Li1 C4 167.2(3)
N1 Li1 C4 101.6(3)
C2 Li1 C4 59.9(2)
C3 Li1 C4 33.33(15)
N2 Li1 C1 102.0(3)
N1 Li1 C1 167.8(3)
C2 Li1 C1 33.56(14)
C3 Li1 C1 60.64(19)
C4 Li1 C1 71.3(2)
N2 Li1 C5 153.0(3)
N1 Li1 C5 106.2(3)
C2 Li1 C5 71.5(2)
C3 Li1 C5 60.18(19)
C4 Li1 C5 33.11(14)
C1 Li1 C5 62.37(18)
N2 Li1 B1 119.5(3)
N1 Li1 B1 132.7(3)
C2 Li1 B1 61.56(19)
C3 Li1 B1 72.4(2)
C4 Li1 B1 61.35(19)
C1 Li1 B1 35.26(14)
C5 Li1 B1 35.52(15)
N2 Li1 C14A 32.1(6)
N1 Li1 C14A 55.1(5)
C2 Li1 C14A 133.2(6)
C3 Li1 C14A 140.9(8)
C4 Li1 C14A 152.9(7)
C1 Li1 C14A 134.0(6)
C5 Li1 C14A 155.0(6)
B1 Li1 C14A 143.6(8)
C1 B1 C5 114.3(3)
C1 B1 P1 124.4(3)
C5 B1 P1 121.0(3)
C1 B1 Li1 70.0(2)
C5 B1 Li1 70.0(2)
P1 B1 Li1 124.3(2)
C2 C1 B1 120.2(3)
C2 C1 Li1 71.6(2)
B1 C1 Li1 74.8(2)
C2 C1 H1 119.7
B1 C1 H1 119.7
Li1 C1 H1 119.7
C3 C2 C1 122.3(4)
C3 C2 Li1 73.3(3)
C1 C2 Li1 74.8(2)
C3 C2 H2 118.7
C1 C2 H2 118.7
Li1 C2 H2 118.7
C4 C3 C2 120.2(4)
C4 C3 Li1 74.3(3)
C2 C3 Li1 73.0(3)
C4 C3 H3 119.8
C2 C3 H3 119.8
Li1 C3 H3 119.8
C3 C4 C5 122.3(4)
C3 C4 Li1 72.4(3)
C5 C4 Li1 74.1(3)
C3 C4 H4 118.5
C5 C4 H4 118.5
Li1 C4 H4 118.5
C4 C5 B1 120.5(4)
C4 C5 Li1 72.8(3)
B1 C5 Li1 74.5(2)
C4 C5 H5 119.6
B1 C5 H5 119.6
Li1 C5 H5 119.6
C6 P1 C9 91.68(18)
C6 P1 B1 109.93(18)
C9 P1 B1 111.69(18)
C7 C6 C10 125.7(3)
C7 C6 P1 110.2(3)
C10 C6 P1 123.9(3)
C6 C7 C8 113.9(3)
C6 C7 C11 124.9(4)
C8 C7 C11 121.1(4)
C9 C8 C7 114.2(3)
C9 C8 C12 124.1(4)
C7 C8 C12 121.6(4)
C8 C9 C13 127.1(4)
C8 C9 P1 109.4(3)
C13 C9 P1 123.3(3)
C6 C10 H10A 109.5
C6 C10 H10B 109.5
H10A C10 H10B 109.5
C6 C10 H10C 109.5
H10A C10 H10C 109.5
H10B C10 H10C 109.5
C7 C11 H11A 109.5
C7 C11 H11B 109.5
H11A C11 H11B 109.5
C7 C11 H11C 109.5
H11A C11 H11C 109.5
H11B C11 H11C 109.5
C8 C12 H12A 109.5
C8 C12 H12B 109.5
H12A C12 H12B 109.5
C8 C12 H12C 109.5
H12A C12 H12C 109.5
H12B C12 H12C 109.5
C9 C13 H13A 109.5
C9 C13 H13B 109.5
H13A C13 H13B 109.5
C9 C13 H13C 109.5
H13A C13 H13C 109.5
H13B C13 H13C 109.5
C19B N1 C18A 136.0(18)
C19B N1 C18B 110.1(4)
C18A N1 C18B 26.6(18)
C19B N1 C19A 35.3(13)
C18A N1 C19A 105(2)
C18B N1 C19A 77.9(14)
C19B N1 C15A 78.4(11)
C18A N1 C15A 121(2)
C18B N1 C15A 132.2(13)
C19A N1 C15A 110.7(17)
C19B N1 C15B 110.2(4)
C18A N1 C15B 90(2)
C18B N1 C15B 108.3(4)
C19A N1 C15B 136.5(14)
C15A N1 C15B 33.8(11)
C19B N1 Li1 106.2(3)
C18A N1 Li1 107(2)
C18B N1 Li1 118.5(4)
C19A N1 Li1 111.3(15)
C15A N1 Li1 102.3(11)
C15B N1 Li1 103.2(3)
C17A N2 C16A 111(4)
C17A N2 C17B 18(3)
C16A N2 C17B 127(2)
C17A N2 C16B 93(3)
C16A N2 C16B 18(3)
C17B N2 C16B 109.1(5)
C17A N2 C14A 107(3)
C16A N2 C14A 123(4)
C17B N2 C14A 91.1(12)
C16B N2 C14A 128.9(18)
C17A N2 C14B 126(3)
C16A N2 C14B 99(3)
C17B N2 C14B 111.5(5)
C16B N2 C14B 108.0(6)
C14A N2 C14B 24.0(15)
C17A N2 Li1 110(4)
C16A N2 Li1 106(3)
C17B N2 Li1 107.2(6)
C16B N2 Li1 117.1(5)
C14A N2 Li1 99.4(15)
C14B N2 Li1 104.1(3)
C15A C14A N2 115(2)
C15A C14A Li1 77.3(16)
N2 C14A Li1 48.6(10)
C15A C14A H14A 108.5
N2 C14A H14A 108.5
Li1 C14A H14A 153.4
C15A C14A H14B 108.5
N2 C14A H14B 108.5
Li1 C14A H14B 94.5
H14A C14A H14B 107.5
N1 C15A C14A 104(2)
N1 C15A H15A 111.0
C14A C15A H15A 111.0
N1 C15A H15B 111.0
C14A C15A H15B 111.0
H15A C15A H15B 109.0
N2 C16A H16A 109.5
N2 C16A H16B 109.5
H16A C16A H16B 109.5
N2 C16A H16C 109.5
H16A C16A H16C 109.5
H16B C16A H16C 109.5
N2 C17A H17A 109.5
N2 C17A H17B 109.5
H17A C17A H17B 109.5
N2 C17A H17C 109.5
H17A C17A H17C 109.5
H17B C17A H17C 109.5
N1 C18A H18A 109.5
N1 C18A H18B 109.5
H18A C18A H18B 109.5
N1 C18A H18C 109.5
H18A C18A H18C 109.5
H18B C18A H18C 109.5
N1 C19A H19A 109.5
N1 C19A H19B 109.5
H19A C19A H19B 109.5
N1 C19A H19C 109.5
H19A C19A H19C 109.5
H19B C19A H19C 109.5
N2 C14B C15B 110.7(4)
N2 C14B H14C 109.5
C15B C14B H14C 109.5
N2 C14B H14D 109.5
C15B C14B H14D 109.5
H14C C14B H14D 108.1
C14B C15B N1 111.7(4)
C14B C15B H15C 109.3
N1 C15B H15C 109.3
C14B C15B H15D 109.3
N1 C15B H15D 109.3
H15C C15B H15D 107.9
N2 C16B H16D 109.5
N2 C16B H16E 109.5
H16D C16B H16E 109.5
N2 C16B H16F 109.5
H16D C16B H16F 109.5
H16E C16B H16F 109.5
N2 C17B H17D 109.5
N2 C17B H17E 109.5
H17D C17B H17E 109.5
N2 C17B H17F 109.5
H17D C17B H17F 109.5
H17E C17B H17F 109.5
N1 C18B H18D 109.5
N1 C18B H18E 109.5
H18D C18B H18E 109.5
N1 C18B H18F 109.5
H18D C18B H18F 109.5
H18E C18B H18F 109.5
N1 C19B H19D 109.5
N1 C19B H19E 109.5
H19D C19B H19E 109.5
N1 C19B H19F 109.5
H19D C19B H19F 109.5
H19E C19B H19F 109.5

loop_
_geom_bond_atom_site_label_1
_geom_bond_atom_site_label_2
_geom_bond_distance
Li1 N2 2.083(7)
Li1 N1 2.106(7)
Li1 C2 2.390(7)
Li1 C3 2.393(7)
Li1 C4 2.418(7)
Li1 C1 2.430(7)
Li1 C5 2.434(7)
Li1 B1 2.495(7)
Li1 C14A 2.74(3)
B1 C1 1.493(5)
B1 C5 1.505(5)
B1 P1 1.939(4)
C1 C2 1.392(5)
C1 H1 1.0000
C2 C3 1.388(5)
C2 H2 1.0000
C3 C4 1.380(5)
C3 H3 1.0000
C4 C5 1.383(5)
C4 H4 1.0000
C5 H5 1.0000
P1 C6 1.774(4)
P1 C9 1.779(4)
C6 C7 1.351(5)
C6 C10 1.507(5)
C7 C8 1.443(5)
C7 C11 1.516(5)
C8 C9 1.363(5)
C8 C12 1.521(5)
C9 C13 1.502(5)
C10 H10A 0.9800
C10 H10B 0.9800
C10 H10C 0.9800
C11 H11A 0.9800
C11 H11B 0.9800
C11 H11C 0.9800
C12 H12A 0.9800
C12 H12B 0.9800
C12 H12C 0.9800
C13 H13A 0.9800
C13 H13B 0.9800
C13 H13C 0.9800
N1 C19B 1.455(5)
N1 C18A 1.458(10)
N1 C18B 1.461(5)
N1 C19A 1.464(10)
N1 C15A 1.465(10)
N1 C15B 1.492(5)
N2 C17A 1.454(10)
N2 C16A 1.454(10)
N2 C17B 1.457(5)
N2 C16B 1.469(5)
N2 C14A 1.474(10)
N2 C14B 1.480(4)
C14A C15A 1.472(10)
C14A H14A 0.9900
C14A H14B 0.9900
C15A H15A 0.9900
C15A H15B 0.9900
C16A H16A 0.9800
C16A H16B 0.9800
C16A H16C 0.9800
C17A H17A 0.9800
C17A H17B 0.9800
C17A H17C 0.9800
C18A H18A 0.9800
C18A H18B 0.9800
C18A H18C 0.9800
C19A H19A 0.9800
C19A H19B 0.9800
C19A H19C 0.9800
C14B C15B 1.482(5)
C14B H14C 0.9900
C14B H14D 0.9900
C15B H15C 0.9900
C15B H15D 0.9900
C16B H16D 0.9800
C16B H16E 0.9800
C16B H16F 0.9800
C17B H17D 0.9800
C17B H17E 0.9800
C17B H17F 0.9800
C18B H18D 0.9800
C18B H18E 0.9800
C18B H18F 0.9800
C19B H19D 0.9800
C19B H19E 0.9800
C19B H19F 0.9800

loop_
_geom_torsion_atom_site_label_1
_geom_torsion_atom_site_label_2
_geom_torsion_atom_site_label_3
_geom_torsion_atom_site_label_4
_geom_torsion
N2 Li1 B1 C1 -67.3(3)
N1 Li1 B1 C1 177.1(4)
C2 Li1 B1 C1 28.9(2)
C3 Li1 B1 C1 63.8(2)
C4 Li1 B1 C1 98.1(3)
C5 Li1 B1 C1 126.8(3)
C14A Li1 B1 C1 -96.4(9)
N2 Li1 B1 C5 165.9(4)
N1 Li1 B1 C5 50.3(4)
C2 Li1 B1 C5 -97.9(3)
C3 Li1 B1 C5 -63.0(2)
C4 Li1 B1 C5 -28.7(2)
C1 Li1 B1 C5 -126.8(3)
C14A Li1 B1 C5 136.8(9)
N2 Li1 B1 P1 51.4(4)
N1 Li1 B1 P1 -64.2(5)
C2 Li1 B1 P1 147.6(3)
C3 Li1 B1 P1 -177.6(3)
C4 Li1 B1 P1 -143.2(3)
C1 Li1 B1 P1 118.7(4)
C5 Li1 B1 P1 -114.5(4)
C14A Li1 B1 P1 22.3(10)
C5 B1 C1 C2 -1.9(5)
P1 B1 C1 C2 -176.0(3)
Li1 B1 C1 C2 -57.5(3)
C5 B1 C1 Li1 55.7(3)
P1 B1 C1 Li1 -118.5(3)
N2 Li1 C1 C2 -105.4(3)
N1 Li1 C1 C2 119.7(15)
C3 Li1 C1 C2 28.6(2)
C4 Li1 C1 C2 63.3(3)
C5 Li1 C1 C2 98.1(3)
B1 Li1 C1 C2 129.8(3)
C14A Li1 C1 C2 -105.4(11)
N2 Li1 C1 B1 124.8(3)
N1 Li1 C1 B1 -10.1(15)
C2 Li1 C1 B1 -129.8(3)
C3 Li1 C1 B1 -101.2(3)
C4 Li1 C1 B1 -66.5(2)
C5 Li1 C1 B1 -31.7(2)
C14A Li1 C1 B1 124.8(11)
B1 C1 C2 C3 0.8(5)
Li1 C1 C2 C3 -58.3(4)
B1 C1 C2 Li1 59.1(3)
N2 Li1 C2 C3 -144.8(3)
N1 Li1 C2 C3 -26.6(7)
C4 Li1 C2 C3 29.5(2)
C1 Li1 C2 C3 131.3(4)
C5 Li1 C2 C3 63.7(3)
B1 Li1 C2 C3 101.0(3)
C14A Li1 C2 C3 -120.6(11)
N2 Li1 C2 C1 83.9(3)
N1 Li1 C2 C1 -157.9(6)
C3 Li1 C2 C1 -131.3(4)
C4 Li1 C2 C1 -101.9(3)
C5 Li1 C2 C1 -67.7(2)
B1 Li1 C2 C1 -30.3(2)
C14A Li1 C2 C1 108.0(11)
C1 C2 C3 C4 -0.6(6)
Li1 C2 C3 C4 -59.6(4)
C1 C2 C3 Li1 59.1(3)
N2 Li1 C3 C4 178.6(4)
N1 Li1 C3 C4 -65.2(4)
C2 Li1 C3 C4 129.2(4)
C1 Li1 C3 C4 100.8(3)
C5 Li1 C3 C4 27.7(2)
B1 Li1 C3 C4 64.3(3)
C14A Li1 C3 C4 -134.3(10)
N2 Li1 C3 C2 49.4(4)
N1 Li1 C3 C2 165.5(4)
C4 Li1 C3 C2 -129.2(4)
C1 Li1 C3 C2 -28.4(2)
C5 Li1 C3 C2 -101.5(3)
B1 Li1 C3 C2 -64.9(3)
C14A Li1 C3 C2 96.5(9)
C2 C3 C4 C5 1.8(6)
Li1 C3 C4 C5 -57.2(4)
C2 C3 C4 Li1 59.0(4)
N2 Li1 C4 C3 -4.4(15)
N1 Li1 C4 C3 125.7(3)
C2 Li1 C4 C3 -29.8(2)
C1 Li1 C4 C3 -64.6(3)
C5 Li1 C4 C3 -132.4(4)
B1 Li1 C4 C3 -101.7(3)
C14A Li1 C4 C3 97.3(15)
N2 Li1 C4 C5 128.0(15)
N1 Li1 C4 C5 -101.9(3)
C2 Li1 C4 C5 102.6(3)
C3 Li1 C4 C5 132.4(4)
C1 Li1 C4 C5 67.8(3)
B1 Li1 C4 C5 30.7(2)
C14A Li1 C4 C5 -130.2(15)
C3 C4 C5 B1 -3.1(6)
Li1 C4 C5 B1 -59.5(3)
C3 C4 C5 Li1 56.4(4)
C1 B1 C5 C4 3.0(5)
P1 B1 C5 C4 177.4(3)
Li1 B1 C5 C4 58.7(3)
C1 B1 C5 Li1 -55.7(3)
P1 B1 C5 Li1 118.7(3)
N2 Li1 C5 C4 -157.4(7)
N1 Li1 C5 C4 86.5(3)
C2 Li1 C5 C4 -62.9(3)
C3 Li1 C5 C4 -27.9(2)
C1 Li1 C5 C4 -98.1(3)
B1 Li1 C5 C4 -129.6(4)
C14A Li1 C5 C4 124.6(19)
N2 Li1 C5 B1 -27.8(7)
N1 Li1 C5 B1 -143.9(3)
C2 Li1 C5 B1 66.7(2)
C3 Li1 C5 B1 101.7(3)
C4 Li1 C5 B1 129.6(4)
C1 Li1 C5 B1 31.4(2)
C14A Li1 C5 B1 -105.8(18)
C1 B1 P1 C6 -131.1(3)
C5 B1 P1 C6 55.1(3)
Li1 B1 P1 C6 140.9(3)
C1 B1 P1 C9 -30.9(4)
C5 B1 P1 C9 155.3(3)
Li1 B1 P1 C9 -118.9(3)
C9 P1 C6 C7 6.6(3)
B1 P1 C6 C7 120.5(3)
C9 P1 C6 C10 -178.1(3)
B1 P1 C6 C10 -64.2(4)
C10 C6 C7 C8 179.8(3)
P1 C6 C7 C8 -5.0(4)
C10 C6 C7 C11 -3.7(6)
P1 C6 C7 C11 171.6(3)
C6 C7 C8 C9 -0.1(5)
C11 C7 C8 C9 -176.8(3)
C6 C7 C8 C12 -179.9(4)
C11 C7 C8 C12 3.4(5)
C7 C8 C9 C13 -179.2(3)
C12 C8 C9 C13 0.6(6)
C7 C8 C9 P1 5.1(4)
C12 C8 C9 P1 -175.1(3)
C6 P1 C9 C8 -6.6(3)
B1 P1 C9 C8 -118.8(3)
C6 P1 C9 C13 177.5(3)
B1 P1 C9 C13 65.2(3)
N2 Li1 N1 C19B -104.2(3)
C2 Li1 N1 C19B 132.6(6)
C3 Li1 N1 C19B 116.2(4)
C4 Li1 N1 C19B 85.6(3)
C1 Li1 N1 C19B 31.9(16)
C5 Li1 N1 C19B 51.7(4)
B1 Li1 N1 C19B 24.0(5)
C14A Li1 N1 C19B -109.7(10)
N2 Li1 N1 C18A 105(2)
C2 Li1 N1 C18A -18(2)
C3 Li1 N1 C18A -34(2)
C4 Li1 N1 C18A -65(2)
C1 Li1 N1 C18A -119(2)
C5 Li1 N1 C18A -99(2)
B1 Li1 N1 C18A -127(2)
C14A Li1 N1 C18A 100(2)
N2 Li1 N1 C18B 131.4(4)
C2 Li1 N1 C18B 8.2(8)
C3 Li1 N1 C18B -8.3(5)
C4 Li1 N1 C18B -38.9(5)
C1 Li1 N1 C18B -92.5(16)
C5 Li1 N1 C18B -72.7(4)
B1 Li1 N1 C18B -100.5(5)
C14A Li1 N1 C18B 125.8(10)
N2 Li1 N1 C19A -141.2(15)
C2 Li1 N1 C19A 95.7(16)
C3 Li1 N1 C19A 79.2(15)
C4 Li1 N1 C19A 48.6(15)
C1 Li1 N1 C19A -5(2)
C5 Li1 N1 C19A 14.8(15)
B1 Li1 N1 C19A -13.0(16)
C14A Li1 N1 C19A -146.7(18)
N2 Li1 N1 C15A -22.9(12)
C2 Li1 N1 C15A -146.0(13)
C3 Li1 N1 C15A -162.5(12)
C4 Li1 N1 C15A 166.9(12)
C1 Li1 N1 C15A 113.3(19)
C5 Li1 N1 C15A 133.1(12)
B1 Li1 N1 C15A 105.3(12)
C14A Li1 N1 C15A -28.4(14)
N2 Li1 N1 C15B 11.7(3)
C2 Li1 N1 C15B -111.4(6)
C3 Li1 N1 C15B -127.9(3)
C4 Li1 N1 C15B -158.5(3)
C1 Li1 N1 C15B 147.9(15)
C5 Li1 N1 C15B 167.7(3)
B1 Li1 N1 C15B 139.9(4)
C14A Li1 N1 C15B 6.2(10)
N1 Li1 N2 C17A -121(3)
C2 Li1 N2 C17A 33(3)
C3 Li1 N2 C17A 7(3)
C4 Li1 N2 C17A 10(3)
C1 Li1 N2 C17A 68(3)
C5 Li1 N2 C17A 119(3)
B1 Li1 N2 C17A 101(3)
C14A Li1 N2 C17A -112(3)
N1 Li1 N2 C16A 119(3)
C2 Li1 N2 C16A -86(3)
C3 Li1 N2 C16A -112(3)
C4 Li1 N2 C16A -109(3)
C1 Li1 N2 C16A -52(3)
C5 Li1 N2 C16A -1(3)
B1 Li1 N2 C16A -19(3)
C14A Li1 N2 C16A 128(3)
N1 Li1 N2 C17B -102.7(4)
C2 Li1 N2 C17B 51.7(4)
C3 Li1 N2 C17B 25.3(5)
C4 Li1 N2 C17B 28.7(15)
C1 Li1 N2 C17B 85.9(4)
C5 Li1 N2 C17B 137.0(7)
B1 Li1 N2 C17B 118.9(4)
C14A Li1 N2 C17B -94.1(14)
N1 Li1 N2 C16B 134.4(5)
C2 Li1 N2 C16B -71.1(5)
C3 Li1 N2 C16B -97.5(6)
C4 Li1 N2 C16B -94.1(15)
C1 Li1 N2 C16B -36.9(5)
C5 Li1 N2 C16B 14.2(9)
B1 Li1 N2 C16B -4.0(6)
C14A Li1 N2 C16B 143.0(15)
N1 Li1 N2 C14A -8.6(14)
C2 Li1 N2 C14A 145.8(14)
C3 Li1 N2 C14A 119.5(14)
C4 Li1 N2 C14A 123(2)
C1 Li1 N2 C14A -180.0(14)
C5 Li1 N2 C14A -128.9(15)
B1 Li1 N2 C14A -147.0(14)
N1 Li1 N2 C14B 15.4(3)
C2 Li1 N2 C14B 169.9(3)
C3 Li1 N2 C14B 143.5(4)
C4 Li1 N2 C14B 146.9(14)
C1 Li1 N2 C14B -155.9(3)
C5 Li1 N2 C14B -104.8(7)
B1 Li1 N2 C14B -123.0(3)
C14A Li1 N2 C14B 24.0(14)
C17A N2 C14A C15A 157(4)
C16A N2 C14A C15A -73(4)
C17B N2 C14A C15A 150(3)
C16B N2 C14A C15A -94(3)
C14B N2 C14A C15A -61(2)
Li1 N2 C14A C15A 42(3)
C17A N2 C14A Li1 114(4)
C16A N2 C14A Li1 -116(3)
C17B N2 C14A Li1 107.6(6)
C16B N2 C14A Li1 -136.5(11)
C14B N2 C14A Li1 -104(3)
N2 Li1 C14A C15A -141(3)
N1 Li1 C14A C15A 28.3(14)
C2 Li1 C14A C15A 171.8(13)
C3 Li1 C14A C15A 122.6(15)
C4 Li1 C14A C15A 63(3)
C1 Li1 C14A C15A -141.2(14)
C5 Li1 C14A C15A -18(3)
B1 Li1 C14A C15A -88.2(19)
N1 Li1 C14A N2 169.5(17)
C2 Li1 C14A N2 -47.0(18)
C3 Li1 C14A N2 -96.2(15)
C4 Li1 C14A N2 -155.9(8)
C1 Li1 C14A N2 0.0(19)
C5 Li1 C14A N2 123.3(12)
B1 Li1 C14A N2 53.0(16)
C19B N1 C15A C14A 153(2)
C18A N1 C15A C14A -70(3)
C18B N1 C15A C14A -101(2)
C19A N1 C15A C14A 167(2)
C15B N1 C15A C14A -46.9(12)
Li1 N1 C15A C14A 48(2)
N2 C14A C15A N1 -66(3)
Li1 C14A C15A N1 -35.2(15)
C17A N2 C14B C15B 86(4)
C16A N2 C14B C15B -150(3)
C17B N2 C14B C15B 73.9(7)
C16B N2 C14B C15B -166.3(5)
C14A N2 C14B C15B 40(3)
Li1 N2 C14B C15B -41.2(5)
N2 C14B C15B N1 56.8(6)
C19B N1 C15B C14B 74.7(5)
C18A N1 C15B C14B -146(2)
C18B N1 C15B C14B -164.8(4)
C19A N1 C15B C14B 104(2)
C15A N1 C15B C14B 54(2)
Li1 N1 C15B C14B -38.4(5)
